data_1533151
loop_
_publ_author_name
'Escamilla, R.'
'Akachi, T.'
'Marquina, M.L.'
'Gomez, R.'
'Marquina, V.'
'Ridaura, R.'

_publ_section_title
;
 Effect of Fe substitution in the structure and superconducting properties
 of the (Y0.8 Pr0.2) Ba2 Cu4-x Fex O8 system
;
_journal_name_full 'Physica C (Amsterdam)'
_journal_page_first 373
_journal_page_last 382
_journal_volume 385
_journal_year 2003
_chemical_formula_sum 'Ba2 Cu2.943 Fe0.019 O6.132 Pr0.004 Y0.997'
_chemical_name_systematic '(Y0.997 Pr0.004) Ba2 (Cu2.943 Fe0.019 O6.132)'
_space_group_IT_number 47
_symmetry_space_group_name_Hall '-P 2 2'
_symmetry_space_group_name_H-M 'P m m m'
_cell_angle_alpha 90
_cell_angle_beta 90
_cell_angle_gamma 90
_cell_formula_units_Z 1
_cell_length_a 3.8796
_cell_length_b 3.8716
_cell_length_c 11.597
_cell_volume 174.190
_citation_journal_id_ASTM PHYCE6
_cod_data_source_file Escamilla_PHYCE6_2003_593.cif
_cod_data_source_block Ba2Cu2.943Fe0.019O6.132Pr0.004Y0.997
_cod_original_cell_volume 174.1899
_cod_database_code 1533151

loop_
_symmetry_equiv_pos_as_xyz
x,y,z
-x,-y,z
x,-y,-z
-x,y,-z
-x,-y,-z
x,y,-z
-x,y,z
x,-y,z

loop_
_atom_site_label
_atom_site_type_symbol
_atom_site_fract_x
_atom_site_fract_y
_atom_site_fract_z
_atom_site_occupancy
_atom_site_U_iso_or_equiv
O2 O-2 0.5 0 0.3782 1 0.0
Fe2 Fe+1 0 0 0.3607 0.002 0.0
Y1 Y+3 0.5 0.5 0.5 0.997 0.0
O3 O-2 0 0.5 0.377 1 0.0
O1 O-2 0 0.5 0 0.121 0.0
Pr1 Pr+3 0.5 0.5 0.5 0.004 0.0
O5 O-2 0.5 0 0 0.011 0.0
Cu2 Cu+1 0 0 0.3607 0.99 0.0
O4 O-2 0 0 0.1498 1 0.0
Ba1 Ba+2 0.5 0.5 0.1869 1 0.0
Cu1 Cu+1 0 0 0 0.963 0.0
Fe1 Fe+1 0 0 0 0.015 0.0
